data_7250839
loop_
_publ_author_name
'Ibrahim, Mukaila A.'
'Boer\'e, Ren\'e T.'
'Preuss, Kathryn E.'

_publ_section_title
;
 Mn(ii) betadiketonates: structural diversity from deceptively minor
 alterations to synthetic protocols
;
_journal_issue 39
_journal_name_full 'RSC Advances'
_journal_page_first 32299
_journal_page_last 32308
_journal_paper_doi 10.1039/D5RA03587B
_journal_volume 15
_journal_year 2025
_chemical_formula_moiety 'C30 H28 F18 Mn3 O14'
_chemical_formula_sum 'C30 H28 F18 Mn3 O14'
_chemical_formula_weight 1119.34
_space_group_crystal_system triclinic
_space_group_IT_number 2
_space_group_name_Hall '-P 1'
_space_group_name_H-M_alt 'P -1'
_atom_sites_solution_hydrogens mixed
_atom_sites_solution_primary dual
_audit_creation_date 2024-06-14
_audit_creation_method
;
Olex2 1.5
(compiled 2022.04.07 svn.rca3783a0 for OlexSys, GUI svn.r6498)
;
_audit_update_record
;
2025-04-05 deposited with the CCDC.	2025-08-20 downloaded from the CCDC.
;
_cell_angle_alpha 85.497(2)
_cell_angle_beta 76.820(2)
_cell_angle_gamma 84.015(2)
_cell_formula_units_Z 2
_cell_length_a 10.7690(2)
_cell_length_b 11.5144(3)
_cell_length_c 16.9696(4)
_cell_measurement_reflns_used 24222
_cell_measurement_temperature 100.01(10)
_cell_measurement_theta_max 79.9350
_cell_measurement_theta_min 3.8420
_cell_volume 2034.35(8)
_computing_cell_refinement 'CrysAlisPro 1.171.42.88a (Rigaku OD, 2023)'
_computing_data_collection 'CrysAlisPro 1.171.42.88a (Rigaku OD, 2023)'
_computing_data_reduction 'CrysAlisPro 1.171.42.88a (Rigaku OD, 2023)'
_computing_molecular_graphics 'Olex2 1.5 (Dolomanov et al., 2009)'
_computing_publication_material 'Olex2 1.5 (Dolomanov et al., 2009)'
_computing_structure_refinement 'SHELXL 2018/3 (Sheldrick, 2015)'
_computing_structure_solution 'SHELXT 2018/2 (Sheldrick, 2018)'
_diffrn_ambient_environment N~2~
_diffrn_ambient_temperature 100.01(10)
_diffrn_detector 'Hybrid Pixel Array Detector'
_diffrn_detector_area_resol_mean 5.8140
_diffrn_detector_type 'Pilatus 200K'
_diffrn_measured_fraction_theta_full 0.999
_diffrn_measured_fraction_theta_max 0.990
_diffrn_measurement_details
;
List of Runs (angles in degrees, time in seconds):

  # Type    Start    End  Width  t~exp~   \w     \q     \k     \f   Frames
#--------------------------------------------------------------------------
  1  \w   -108.00 -33.00   0.50    2.89    --  -38.50 -19.00 -90.00  150
  2  \w    -50.00  24.00   0.50    2.89    --  -38.50  57.00   0.00  148
  3  \w    -86.00  -6.00   0.50    2.89    --  -38.50 125.00  60.00  160
  4  \w    -18.00  51.00   0.50    2.89    --   47.81 -38.00 120.00  138
  5  \w     42.00 117.00   0.50    2.89    --   47.81  19.00-120.00  150
  6  \w     45.00 114.00   0.50    2.89    --   47.81  38.00-120.00  138
  7  \w     28.00  97.00   0.50    2.89    --   47.81-125.00 120.00  138
  8  \w    -18.00  51.00   0.50    2.89    --   47.81 -38.00-120.00  138
  9  \w    -17.00  71.00   0.50    2.89    --   47.81 -77.00 -90.00  176
 10  \w    -18.00  51.00   0.50    2.89    --   47.81 -38.00   0.00  138
 11  \w     45.00 114.00   0.50   11.58    --  111.00 -38.00 150.00  138
 12  \w     42.00 106.00   0.50   11.58    --  111.00 -91.00 120.00  128
 13  \w     47.00 134.00   0.50   11.58    --  111.00 -77.00 120.00  174
 14  \w     47.00 134.00   0.50   11.58    --  111.00 -77.00  30.00  174
 15  \w     46.00 109.00   0.50   11.58    --  111.00-111.00 -90.00  126
 16  \w    108.00 177.00   0.50   11.58    --  111.00  38.00 150.00  138
 17  \w    107.00 177.00   0.50   11.58    --  111.00  41.00-176.09  140
 18  \w     46.00 109.00   0.50   11.58    --  111.00-111.00  30.00  126
 19  \w     46.00 109.00   0.50   11.58    --  111.00-111.00-150.00  126
 20  \w     99.00 174.00   0.50   11.58    --  111.00  58.00  25.19  150
 21  \w     42.00 106.00   0.50   11.58    --  111.00 -91.00  30.00  128
 22  \w     48.00 125.00   0.50   11.58    --  111.00 -63.00  90.00  154
 23  \w     46.00 109.00   0.50   11.58    --  111.00-111.00   0.00  126
 24  \w     47.00 117.00   0.50   11.58    --  111.00 -50.00  60.00  140
 25  \w     42.00 115.00   0.50   11.58    --  111.00 -25.00-180.00  146
 26  \w     61.00 146.00   0.50   11.58    --  111.00 178.00  30.00  170
 27  \w     42.00 106.00   0.50   11.58    --  111.00 -91.00  90.00  128
 28  \w     42.00 115.00   0.50   11.58    --  111.00 -25.00 -90.00  146
 29  \w     45.00 114.00   0.50   11.58    --  111.00 -38.00-120.00  138
 30  \w     46.00 109.00   0.50   11.58    --  111.00-111.00  60.00  126
 31  \w     76.00 101.00   0.50   11.58    --  111.00 -77.00-150.00   50
 32  \w     82.00 109.00   0.50   11.58    --  111.00-111.00-180.00   54
 33  \w    134.00 160.00   0.50   11.58    --  111.00  12.00 -30.00   52
 34  \w    111.00 137.00   0.50   11.58    --  111.00  38.00  60.00   52
 35  \w     47.00  92.00   0.50   11.58    --  111.00 -50.00-120.00   90
 36  \w     47.00 117.00   0.50   11.58    --  111.00 -50.00 120.00  140
 37  \w    117.00 167.00   0.50   11.58    --  111.00  12.00-120.00  100
 38  \w    105.00 152.00   0.50   11.58    --  111.00 111.00 120.00   94
 39  \w     43.00 107.00   0.50   11.58    --  111.00 -12.00  60.00  128
 40  \w    117.00 173.00   0.50   11.58    --  111.00  63.00  90.00  112
 41  \w     79.00 109.00   0.50   11.58    --  111.00-111.00 -60.00   60
 42  \w     47.00 108.00   0.50   11.58    --  111.00-111.00  90.00  122
 43  \w     63.00 106.00   0.50   11.58    --  111.00 -91.00 -30.00   86
 44  \w     76.00 109.00   0.50   11.58    --  111.00-111.00-120.00   66
 45  \w     43.00  68.00   0.50   11.58    --  111.00 -91.00-120.00   50
 46  \w     74.00 101.00   0.50   11.58    --  111.00 -91.00-120.00   54
 47  \w    108.00 169.00   0.50   11.58    --  111.00  38.00  90.00  122
 48  \w    112.00 166.00   0.50   11.58    --  111.00 111.00-150.00  108
 49  \w    128.00 170.00   0.50   11.58    --  111.00  12.00   0.00   84
 50  \w    114.00 140.00   0.50   11.58    --  111.00 178.00 -60.00   52
 51  \w     59.00 102.00   0.50   11.58    --  111.00 -91.00 -60.00   86
 52  \w     63.00  89.00   0.50   11.58    --  111.00 -77.00-120.00   52
 53  \w     48.00  77.00   0.50   11.58    --  111.00 -77.00   0.00   58
 54  \w     78.00 104.00   0.50   11.58    --  111.00 -77.00   0.00   52
 55  \w     84.00 109.00   0.50   11.58    --  111.00-111.00 -30.00   50
 56  \w     50.00  94.00   0.50   11.58    --  111.00 -50.00   0.00   88
 57  \w     57.00  83.00   0.50   11.58    --  111.00 -77.00 150.00   52
 58  \w    108.00 134.00   0.50   11.58    --  111.00 -77.00 150.00   52
 59  \w     80.00 106.00   0.50   11.58    --  111.00 -91.00  60.00   52
 60  \w     43.00  76.00   0.50   11.58    --  111.00 -91.00 -90.00   66
 61  \w    130.00 156.00   0.50   11.58    --  111.00  38.00 -90.00   52
 62  \w    126.00 175.00   0.50   11.58    --  111.00  77.00 -90.00   98
 63  \w     44.00  88.00   0.50   11.58    --  111.00 -21.00   9.96   88
;
_diffrn_measurement_device 'four-circle diffractometer'
_diffrn_measurement_device_type 'SuperNova, Dual, Cu at home/near, Pilatus 200K'
_diffrn_measurement_method '\w scans'
_diffrn_orient_matrix_type 'CrysAlisPro convention (1999,Acta A55,543-557)'
_diffrn_orient_matrix_UB_11 -0.1180773000
_diffrn_orient_matrix_UB_12 -0.0355189000
_diffrn_orient_matrix_UB_13 0.0640272000
_diffrn_orient_matrix_UB_21 0.0045226000
_diffrn_orient_matrix_UB_22 0.1075192000
_diffrn_orient_matrix_UB_23 0.0475442000
_diffrn_orient_matrix_UB_31 -0.0882984000
_diffrn_orient_matrix_UB_32 0.0730329000
_diffrn_orient_matrix_UB_33 -0.0485959000
_diffrn_radiation_monochromator mirror
_diffrn_radiation_probe x-ray
_diffrn_radiation_type 'Cu K\a'
_diffrn_radiation_wavelength 1.54184
_diffrn_reflns_av_R_equivalents 0.0320
_diffrn_reflns_av_unetI/netI 0.0252
_diffrn_reflns_Laue_measured_fraction_full 0.999
_diffrn_reflns_Laue_measured_fraction_max 0.990
_diffrn_reflns_limit_h_max 12
_diffrn_reflns_limit_h_min -13
_diffrn_reflns_limit_k_max 14
_diffrn_reflns_limit_k_min -14
_diffrn_reflns_limit_l_max 19
_diffrn_reflns_limit_l_min -21
_diffrn_reflns_number 44915
_diffrn_reflns_point_group_measured_fraction_full 0.999
_diffrn_reflns_point_group_measured_fraction_max 0.990
_diffrn_reflns_theta_full 67.684
_diffrn_reflns_theta_max 80.309
_diffrn_reflns_theta_min 2.679
_diffrn_source 'micro-focus sealed X-ray tube'
_diffrn_source_type 'SuperNova (Cu) X-ray Source'
_exptl_absorpt_coefficient_mu 8.822
_exptl_absorpt_correction_T_max 1.00000
_exptl_absorpt_correction_T_min 0.44014
_exptl_absorpt_correction_type multi-scan
_exptl_absorpt_process_details
;
CrysAlisPro 1.171.42.88a (Rigaku Oxford Diffraction, 2023)
Empirical absorption correction using spherical harmonics,
implemented in SCALE3 ABSPACK scaling algorithm.
;
_exptl_crystal_colour 'clear light yellow'
_exptl_crystal_colour_lustre clear
_exptl_crystal_colour_modifier light
_exptl_crystal_colour_primary yellow
_exptl_crystal_density_diffrn 1.827
_exptl_crystal_description block
_exptl_crystal_F_000 1114
_exptl_crystal_size_max 0.175
_exptl_crystal_size_mid 0.106
_exptl_crystal_size_min 0.07
_refine_diff_density_max 0.494
_refine_diff_density_min -0.434
_refine_diff_density_rms 0.069
_refine_ls_extinction_method none
_refine_ls_goodness_of_fit_ref 1.054
_refine_ls_hydrogen_treatment mixed
_refine_ls_matrix_type full
_refine_ls_number_parameters 761
_refine_ls_number_reflns 8821
_refine_ls_number_restraints 235
_refine_ls_restrained_S_all 1.064
_refine_ls_R_factor_all 0.0374
_refine_ls_R_factor_gt 0.0339
_refine_ls_shift/su_max 0.001
_refine_ls_shift/su_mean 0.000
_refine_ls_structure_factor_coef Fsqd
_refine_ls_weighting_details 'w=1/[\s^2^(Fo^2^)+(0.0491P)^2^+1.8045P] where P=(Fo^2^+2Fc^2^)/3'
_refine_ls_weighting_scheme calc
_refine_ls_wR_factor_gt 0.0915
_refine_ls_wR_factor_ref 0.0940
_reflns_Friedel_coverage 0.000
_reflns_number_gt 8107
_reflns_number_total 8821
_reflns_threshold_expression 'I > 2\s(I)'
_cod_data_source_file d5ra03587b2.cif
_cod_data_source_block 3_[Mn3(tfac)6(OH2)2]
_cod_database_code 7250839
_shelx_shelxl_version_number 2018/3
_chemical_oxdiff_formula C30H28F17Mn3O14
_chemical_oxdiff_usercomment 'Small block that is hopefully single but I have concerns. Cut from a big chunk.'
_shelx_space_group_comment
;
The symmetry employed for this shelxl refinement is uniquely defined
by the following loop, which should always be used as a source of
symmetry information in preference to the above space-group names.
They are only intended as comments.
;
_shelx_estimated_absorpt_t_max 0.577
_shelx_estimated_absorpt_t_min 0.307
_olex2_refinement_description
;
1. Fixed Uiso
 At 1.2 times of:
  All C(H) groups
 At 1.5 times of:
  All C(H,H,H) groups, All O(H,H) groups
2. Restrained distances
 O13-H13B = O13-H13A = O14-H14A = O14-H14B
 0.84 with sigma of 0.02
 F12-C19 \\sim F12A-C19
 with sigma of 0.02
 F10-C19 \\sim F10A-C19
 with sigma of 0.02
 C19-F11 \\sim C19-F11A
 with sigma of 0.02
 F4-C9 \\sim F4A-C9
 with sigma of 0.02
 F6-C9 \\sim F6A-C9
 with sigma of 0.02
 F5-C9 \\sim F5A-C9
 with sigma of 0.02
 F1-C5 \\sim F1A-C5
 with sigma of 0.02
 F2-C5 \\sim F2A-C5
 with sigma of 0.02
 F3-C5 \\sim F3A-C5
 with sigma of 0.02
 F7-C15 \\sim F7A-C15
 with sigma of 0.02
 F8-C15 \\sim F8A-C15
 with sigma of 0.02
 F9-C15 \\sim F9A-C15
 with sigma of 0.02
 F14-C25 \\sim F14A-C25
 with sigma of 0.02
 F13-C25 \\sim F13A-C25
 with sigma of 0.02
 F15-C25 \\sim F15A-C25
 with sigma of 0.02
3. Uiso/Uaniso restraints and constraints
Uanis(F14) \\sim Ueq, Uanis(F8A) \\sim Ueq, Uanis(F6A) \\sim Ueq, Uanis(F7)
\\sim Ueq, Uanis(F12A) \\sim Ueq, Uanis(F8) \\sim Ueq, Uanis(F2A) \\sim Ueq,
Uanis(F4) \\sim Ueq, Uanis(F10A) \\sim Ueq, Uanis(F13) \\sim Ueq, Uanis(F20)
\\sim Ueq, Uanis(F6) \\sim Ueq, Uanis(F5A) \\sim Ueq, Uanis(F9) \\sim Ueq,
Uanis(F9A) \\sim Ueq, Uanis(F1) \\sim Ueq, Uanis(F13A) \\sim Ueq, Uanis(F15)
\\sim Ueq, Uanis(F11A) \\sim Ueq, Uanis(F2) \\sim Ueq, Uanis(F19) \\sim Ueq,
Uanis(F5) \\sim Ueq, Uanis(F21) \\sim Ueq, Uanis(F3) \\sim Ueq, Uanis(F4A)
\\sim Ueq, Uanis(F12) \\sim Ueq, Uanis(F3A) \\sim Ueq, Uanis(F10) \\sim Ueq,
Uanis(F1A) \\sim Ueq, Uanis(F16) \\sim Ueq, Uanis(F7A) \\sim Ueq, Uanis(F11)
\\sim Ueq, Uanis(F14A) \\sim Ueq, Uanis(F17) \\sim Ueq, Uanis(F15A) \\sim Ueq,
Uanis(F18) \\sim Ueq: with sigma of 0.01 and sigma for terminal atoms of 0.02
Uanis(F1A) = Uanis(F1)
Uanis(F2) = Uanis(F2A)
4. Others
 Sof(F10A)=Sof(F11A)=Sof(F12A)=1-FVAR(1)
 Sof(F12)=Sof(F10)=Sof(F11)=FVAR(1)
 Sof(F6A)=Sof(F4A)=Sof(F5A)=1-FVAR(2)
 Sof(F4)=Sof(F6)=Sof(F5)=FVAR(2)
 Sof(F3A)=Sof(F2A)=Sof(F1A)=1-FVAR(3)
 Sof(F1)=Sof(F2)=Sof(F3)=FVAR(3)
 Sof(F9A)=Sof(F7A)=Sof(F8A)=1-FVAR(4)
 Sof(F7)=Sof(F8)=Sof(F9)=FVAR(4)
 Sof(F14A)=Sof(F13A)=Sof(F15A)=1-FVAR(5)
 Sof(F14)=Sof(F13)=Sof(F15)=FVAR(5)
 Sof(H30A)=Sof(H30B)=Sof(H30C)=Sof(F19)=Sof(F20)=Sof(F21)=1-FVAR(6)
 Sof(F16)=Sof(H29A)=Sof(H29B)=Sof(H29C)=Sof(F17)=Sof(F18)=FVAR(6)
5.a Aromatic/amide H refined with riding coordinates:
 C17(H17), C12(H12), C7(H7), C22(H22), C2(H2), C27(H27)
5.b Idealised Me refined as rotating group:
 C4(H4A,H4B,H4C), C14(H14C,H14D,H14E), C24(H24A,H24B,H24C), C20(H20A,H20B,
 H20C), C10(H10A,H10B,H10C), C30(H30A,H30B,H30C), C29(H29A,H29B,H29C)
;
_olex2_submission_special_instructions 'No special instructions were received'
_oxdiff_exptl_absorpt_empirical_details
;
Empirical correction (ABSPACK) includes:
- Absorption correction using spherical harmonics
- Frame scaling
;
_oxdiff_exptl_absorpt_empirical_full_max 1.962
_oxdiff_exptl_absorpt_empirical_full_min 0.710

loop_
_space_group_symop_operation_xyz
'x, y, z'
'-x, -y, -z'

loop_
_atom_site_label
_atom_site_type_symbol
_atom_site_fract_x
_atom_site_fract_y
_atom_site_fract_z
_atom_site_U_iso_or_equiv
_atom_site_adp_type
_atom_site_occupancy
_atom_site_site_symmetry_order
_atom_site_calc_flag
_atom_site_refinement_flags_posn
_atom_site_refinement_flags_adp
_atom_site_refinement_flags_occupancy
_atom_site_disorder_assembly
_atom_site_disorder_group
Mn2 Mn 0.21771(3) 0.20502(3) 0.76940(2) 0.01541(8) Uani 1 1 d . . . . .
Mn1 Mn 0.48090(3) 0.11103(3) 0.62112(2) 0.01883(8) Uani 1 1 d . . . . .
Mn3 Mn 0.02134(3) 0.44615(3) 0.85746(2) 0.01951(8) Uani 1 1 d . . . . .
O8 O 0.01691(13) 0.27238(13) 0.80102(8) 0.0187(3) Uani 1 1 d . . . . .
O5 O 0.39871(13) 0.09528(12) 0.75639(8) 0.0182(3) Uani 1 1 d . . . . .
O4 O 0.31958(13) 0.24916(12) 0.64234(8) 0.0182(3) Uani 1 1 d . . . . .
O3 O 0.51800(15) 0.18796(13) 0.49844(9) 0.0232(3) Uani 1 1 d . . . . .
O9 O 0.22745(14) 0.38324(12) 0.80788(8) 0.0187(3) Uani 1 1 d . . . . .
O1 O 0.62927(14) -0.02330(13) 0.58452(9) 0.0234(3) Uani 1 1 d . . . . .
O6 O 0.19586(15) 0.14538(13) 0.89462(9) 0.0226(3) Uani 1 1 d . . . . .
O7 O 0.14207(14) 0.06374(13) 0.72575(9) 0.0219(3) Uani 1 1 d . . . . .
F14 F 0.3138(8) 0.7988(8) 0.8132(5) 0.030(3) Uani 0.51(8) 1 d D U P A 1
O10 O 0.10329(15) 0.59787(14) 0.88088(10) 0.0262(3) Uani 1 1 d . . . . .
F7 F 0.3055(18) 0.002(3) 1.0581(13) 0.051(4) Uani 0.45(9) 1 d D U P B 1
O2 O 0.62821(15) 0.20411(14) 0.64085(9) 0.0255(3) Uani 1 1 d . . . . .
O12 O -0.15580(16) 0.52282(15) 0.92550(10) 0.0297(4) Uani 1 1 d . . . . .
F8 F 0.1338(18) -0.0337(15) 1.0242(10) 0.054(4) Uani 0.45(9) 1 d D U P B 1
F4 F 0.486(2) 0.2847(19) 0.3367(10) 0.046(3) Uani 0.54(6) 1 d D U P C 1
F13 F 0.1400(13) 0.8136(13) 0.9032(17) 0.057(4) Uani 0.51(8) 1 d D U P A 1
F6 F 0.532(2) 0.4448(8) 0.3750(11) 0.046(3) Uani 0.54(6) 1 d D U P C 1
O13 O 0.35731(16) -0.01715(15) 0.61054(10) 0.0270(3) Uani 1 1 d D . . . .
H13A H 0.285(2) -0.026(3) 0.6404(17) 0.041 Uiso 1 1 d D U . . .
H13B H 0.376(3) -0.077(2) 0.5861(18) 0.041 Uiso 1 1 d D U . . .
O11 O -0.04329(17) 0.52590(14) 0.75635(10) 0.0290(3) Uani 1 1 d . . . . .
O14 O 0.02241(17) 0.33082(15) 0.96235(9) 0.0287(3) Uani 1 1 d D . . . .
H14A H 0.069(3) 0.268(2) 0.959(2) 0.043 Uiso 1 1 d D U . . .
H14B H -0.005(3) 0.340(3) 1.0111(12) 0.043 Uiso 1 1 d D U . . .
F9 F 0.150(3) 0.1350(18) 1.0557(15) 0.047(4) Uani 0.45(9) 1 d D U P B 1
F1 F 0.7930(7) 0.3424(4) 0.6692(2) 0.0400(10) Uani 0.785(19) 1 d D U P D 1
F15 F 0.314(3) 0.7401(17) 0.9344(14) 0.073(4) Uani 0.51(8) 1 d D U P A 1
F2 F 0.7752(7) 0.3826(6) 0.5463(4) 0.0495(12) Uani 0.785(19) 1 d D U P D 1
F5 F 0.6622(9) 0.2936(13) 0.3718(8) 0.042(2) Uani 0.54(6) 1 d D U P C 1
F3 F 0.9412(3) 0.2762(4) 0.5735(6) 0.0635(18) Uani 0.785(19) 1 d D U P D 1
F12 F 0.0630(4) -0.0916(3) 0.6381(2) 0.0462(10) Uani 0.655(8) 1 d D U P E 1
C16 C 0.0271(2) 0.03997(18) 0.74218(12) 0.0202(4) Uani 1 1 d . . . . .
C11 C 0.44673(19) 0.03141(18) 0.80891(12) 0.0188(4) Uani 1 1 d . . . . .
C17 C -0.0813(2) 0.10666(19) 0.77939(13) 0.0219(4) Uani 1 1 d . . . . .
H17 H -0.161104 0.074471 0.786545 0.026 Uiso 1 1 calc R U . . .
F10 F -0.1162(2) -0.0977(3) 0.7210(3) 0.0425(11) Uani 0.655(8) 1 d D U P E 1
C12 C 0.3888(2) 0.02157(18) 0.89215(13) 0.0212(4) Uani 1 1 d . . . . .
H12 H 0.434438 -0.025354 0.926651 0.025 Uiso 1 1 calc R U . . .
C7 C 0.3709(2) 0.3598(2) 0.51667(13) 0.0246(4) Uani 1 1 d . . . . .
H7 H 0.350453 0.432023 0.489350 0.030 Uiso 1 1 calc R U . . .
C6 C 0.4729(2) 0.28714(19) 0.47628(12) 0.0219(4) Uani 1 1 d . . . . .
C18 C -0.08285(19) 0.21866(19) 0.80758(12) 0.0200(4) Uani 1 1 d . . . . .
C13 C 0.2707(2) 0.07506(18) 0.92714(12) 0.0209(4) Uani 1 1 d . . . . .
C1 C 0.7444(2) -0.01011(19) 0.55442(13) 0.0228(4) Uani 1 1 d . . . . .
C19 C 0.0087(2) -0.0804(2) 0.71532(13) 0.0242(4) Uani 1 1 d D . . . .
C22 C 0.3262(2) 0.55030(19) 0.82686(14) 0.0249(4) Uani 1 1 d . . . . .
H22 H 0.406119 0.583051 0.816695 0.030 Uiso 1 1 calc R U . . .
C15 C 0.2163(2) 0.0444(2) 1.01734(13) 0.0254(4) Uani 1 1 d D . . . .
C3 C 0.7414(2) 0.1896(2) 0.59918(13) 0.0227(4) Uani 1 1 d . . . . .
C21 C 0.3281(2) 0.43447(19) 0.80678(12) 0.0210(4) Uani 1 1 d . . . . .
F16 F -0.3137(3) 0.6803(3) 1.02066(16) 0.0494(7) Uani 0.656(3) 1 d . U P F 1
C2 C 0.8030(2) 0.0940(2) 0.55817(15) 0.0278(5) Uani 1 1 d . . . . .
H2 H 0.889988 0.097706 0.530664 0.033 Uiso 1 1 calc R U . . .
C8 C 0.2955(2) 0.33602(18) 0.59429(12) 0.0200(4) Uani 1 1 d . . . . .
C4 C 0.8260(2) -0.1112(2) 0.51215(15) 0.0275(5) Uani 1 1 d . . . . .
H4A H 0.892212 -0.140109 0.541792 0.041 Uiso 1 1 calc R U . . .
H4B H 0.866550 -0.085180 0.456751 0.041 Uiso 1 1 calc R U . . .
H4C H 0.772170 -0.174180 0.510414 0.041 Uiso 1 1 calc R U . . .
C23 C 0.2182(2) 0.62151(19) 0.86025(12) 0.0238(4) Uani 1 1 d . . . . .
C9 C 0.5385(2) 0.3300(2) 0.38991(14) 0.0288(5) Uani 1 1 d D . . . .
C14 C 0.5723(2) -0.0385(2) 0.77899(14) 0.0268(5) Uani 1 1 d . . . . .
H14C H 0.560848 -0.096540 0.742566 0.040 Uiso 1 1 calc R U . . .
H14D H 0.602328 -0.078504 0.825226 0.040 Uiso 1 1 calc R U . . .
H14E H 0.635553 0.013925 0.749656 0.040 Uiso 1 1 calc R U . . .
C26 C -0.1414(3) 0.5938(2) 0.75319(17) 0.0326(5) Uani 1 1 d . . . . .
C24 C 0.4550(2) 0.3658(2) 0.78234(16) 0.0303(5) Uani 1 1 d . . . . .
H24A H 0.457272 0.294522 0.817800 0.045 Uiso 1 1 calc R U . . .
H24B H 0.523175 0.413109 0.787137 0.045 Uiso 1 1 calc R U . . .
H24C H 0.467834 0.344560 0.726050 0.045 Uiso 1 1 calc R U . . .
C20 C -0.2088(2) 0.2788(2) 0.84865(15) 0.0272(5) Uani 1 1 d . . . . .
H20A H -0.209921 0.285434 0.906025 0.041 Uiso 1 1 calc R U . . .
H20B H -0.278414 0.233067 0.844020 0.041 Uiso 1 1 calc R U . . .
H20C H -0.220320 0.357016 0.822704 0.041 Uiso 1 1 calc R U . . .
C25 C 0.2428(3) 0.7457(2) 0.87792(14) 0.0298(5) Uani 1 1 d D . . . .
C10 C 0.1799(2) 0.4181(2) 0.62362(13) 0.0277(5) Uani 1 1 d . . . . .
H10A H 0.109602 0.373413 0.653560 0.042 Uiso 1 1 calc R U . . .
H10B H 0.154247 0.461874 0.577132 0.042 Uiso 1 1 calc R U . . .
H10C H 0.200032 0.472778 0.659379 0.042 Uiso 1 1 calc R U . . .
C28 C -0.2379(2) 0.5914(2) 0.89937(18) 0.0333(5) Uani 1 1 d . . . . .
F11 F 0.0533(5) -0.1632(2) 0.7586(3) 0.0576(15) Uani 0.655(8) 1 d D U P E 1
C5 C 0.8146(2) 0.2980(2) 0.59452(16) 0.0290(5) Uani 1 1 d D . . . .
C27 C -0.2389(3) 0.6276(2) 0.81947(18) 0.0352(6) Uani 1 1 d . . . . .
H27 H -0.309736 0.678064 0.809171 0.042 Uiso 1 1 calc R U . . .
C30 C -0.3500(3) 0.6368(3) 0.9654(2) 0.0452(7) Uani 1 1 d . . . . .
H30A H -0.429022 0.643567 0.945328 0.068 Uiso 0.344(3) 1 calc R U P F 2
H30B H -0.334374 0.713685 0.980148 0.068 Uiso 0.344(3) 1 calc R U P F 2
H30C H -0.358719 0.582130 1.013266 0.068 Uiso 0.344(3) 1 calc R U P F 2
C29 C -0.1512(3) 0.6411(2) 0.6683(2) 0.0457(7) Uani 1 1 d . . . . .
H29A H -0.136874 0.576191 0.632285 0.069 Uiso 0.656(3) 1 calc R U P F 1
H29B H -0.086457 0.696425 0.647870 0.069 Uiso 0.656(3) 1 calc R U P F 1
H29C H -0.236661 0.681047 0.670110 0.069 Uiso 0.656(3) 1 calc R U P F 1
F17 F -0.4272(3) 0.7227(4) 0.9341(2) 0.0881(15) Uani 0.656(3) 1 d . U P F 1
F18 F -0.4192(4) 0.5531(4) 0.9944(3) 0.0934(15) Uani 0.656(3) 1 d . U P F 1
F10A F -0.0753(7) -0.1370(5) 0.7667(4) 0.049(3) Uani 0.345(8) 1 d D U P E 2
F11A F 0.1200(6) -0.1551(5) 0.7100(6) 0.048(2) Uani 0.345(8) 1 d D U P E 2
F12A F -0.0124(12) -0.0720(5) 0.6445(5) 0.058(3) Uani 0.345(8) 1 d D U P E 2
F19 F -0.2418(5) 0.7399(4) 0.6811(3) 0.0421(12) Uani 0.344(3) 1 d . U P F 2
F20 F -0.0448(5) 0.6813(5) 0.6378(3) 0.0515(15) Uani 0.344(3) 1 d . U P F 2
F21 F -0.1930(10) 0.5704(5) 0.6375(4) 0.098(3) Uani 0.344(3) 1 d . U P F 2
F6A F 0.502(3) 0.4418(11) 0.3735(13) 0.051(4) Uani 0.46(6) 1 d D U P C 2
F4A F 0.512(3) 0.270(2) 0.3340(12) 0.051(4) Uani 0.46(6) 1 d D U P C 2
F5A F 0.6638(11) 0.321(3) 0.3825(15) 0.064(4) Uani 0.46(6) 1 d D U P C 2
F3A F 0.9240(16) 0.2944(13) 0.5347(11) 0.045(4) Uani 0.215(19) 1 d D U P D 2
F2A F 0.750(3) 0.382(2) 0.5618(17) 0.0495(12) Uani 0.215(19) 1 d D U P D 2
F1A F 0.8386(19) 0.3272(14) 0.6565(9) 0.0400(10) Uani 0.215(19) 1 d D U P D 2
F9A F 0.174(3) 0.1394(14) 1.0574(14) 0.050(4) Uani 0.55(9) 1 d D U P B 2
F7A F 0.3029(13) -0.013(2) 1.0543(10) 0.043(3) Uani 0.55(9) 1 d D U P B 2
F8A F 0.1241(11) -0.0259(11) 1.0274(7) 0.043(3) Uani 0.55(9) 1 d D U P B 2
F14A F 0.3231(17) 0.7929(13) 0.8158(8) 0.073(5) Uani 0.49(8) 1 d D U P A 2
F13A F 0.1350(12) 0.8158(13) 0.8923(12) 0.040(3) Uani 0.49(8) 1 d D U P A 2
F15A F 0.2931(13) 0.7417(14) 0.9426(6) 0.039(3) Uani 0.49(8) 1 d D U P A 2

loop_
_atom_site_aniso_label
_atom_site_aniso_U_11
_atom_site_aniso_U_22
_atom_site_aniso_U_33
_atom_site_aniso_U_23
_atom_site_aniso_U_13
_atom_site_aniso_U_12
Mn2 0.01622(15) 0.01667(15) 0.01194(14) -0.00332(11) -0.00015(11) 0.00029(11)
Mn1 0.01748(15) 0.01984(16) 0.01652(15) -0.00400(12) 0.00220(12) -0.00051(12)
Mn3 0.02118(16) 0.01964(16) 0.01645(15) -0.00588(12) -0.00175(12) 0.00226(12)
O8 0.0179(6) 0.0199(7) 0.0171(7) -0.0041(5) -0.0015(5) 0.0005(5)
O5 0.0177(6) 0.0196(7) 0.0160(6) -0.0026(5) -0.0014(5) 0.0012(5)
O4 0.0206(7) 0.0183(7) 0.0133(6) -0.0017(5) 0.0003(5) 0.0003(5)
O3 0.0267(7) 0.0228(7) 0.0170(7) -0.0051(6) 0.0024(6) -0.0015(6)
O9 0.0211(7) 0.0169(7) 0.0172(7) -0.0044(5) -0.0015(5) -0.0010(5)
O1 0.0192(7) 0.0229(7) 0.0253(8) -0.0071(6) 0.0019(6) -0.0001(6)
O6 0.0277(8) 0.0225(7) 0.0143(7) -0.0019(5) -0.0008(6) 0.0049(6)
O7 0.0192(7) 0.0232(7) 0.0215(7) -0.0087(6) 0.0021(6) -0.0029(6)
F14 0.042(4) 0.015(4) 0.031(4) -0.006(2) 0.001(4) -0.010(3)
O10 0.0291(8) 0.0214(7) 0.0255(8) -0.0091(6) 0.0019(6) -0.0024(6)
F7 0.041(6) 0.092(11) 0.024(4) -0.004(5) -0.015(4) 0.000(5)
O2 0.0219(7) 0.0277(8) 0.0247(8) -0.0103(6) 0.0027(6) -0.0036(6)
O12 0.0253(8) 0.0343(9) 0.0274(8) -0.0095(7) -0.0030(6) 0.0065(7)
F8 0.081(9) 0.050(6) 0.028(5) -0.002(4) 0.011(5) -0.041(5)
F4 0.056(5) 0.066(7) 0.017(3) -0.005(3) -0.001(3) -0.022(4)
F13 0.065(6) 0.031(5) 0.064(6) -0.027(4) 0.024(5) -0.018(4)
F6 0.065(7) 0.030(3) 0.031(3) -0.003(2) 0.019(4) -0.016(3)
O13 0.0237(7) 0.0262(8) 0.0279(8) -0.0125(6) 0.0069(6) -0.0068(6)
O11 0.0380(9) 0.0246(8) 0.0236(8) -0.0048(6) -0.0079(7) 0.0053(7)
O14 0.0375(9) 0.0281(8) 0.0151(7) -0.0047(6) 0.0009(6) 0.0091(7)
F9 0.069(7) 0.043(7) 0.015(4) -0.002(4) 0.008(4) 0.024(6)
F1 0.049(3) 0.0411(13) 0.0343(13) -0.0067(10) -0.0114(16) -0.0181(17)
F15 0.120(9) 0.046(5) 0.074(7) -0.017(5) -0.058(7) -0.014(6)
F2 0.078(3) 0.0337(9) 0.041(3) 0.0167(16) -0.022(2) -0.0195(17)
F5 0.034(3) 0.050(4) 0.029(3) 0.006(2) 0.0156(19) -0.001(3)
F3 0.0215(11) 0.0378(17) 0.128(5) -0.030(2) 0.0015(18) -0.0075(10)
F12 0.057(2) 0.0464(18) 0.0322(14) -0.0215(12) 0.0127(15) -0.0260(17)
C16 0.0257(10) 0.0198(10) 0.0141(9) -0.0012(7) -0.0014(8) -0.0046(8)
C11 0.0208(9) 0.0167(9) 0.0200(9) -0.0040(7) -0.0058(8) -0.0022(7)
C17 0.0199(9) 0.0236(10) 0.0206(10) -0.0021(8) 0.0005(8) -0.0047(8)
F10 0.0255(12) 0.0352(15) 0.067(3) -0.0211(15) -0.0017(12) -0.0099(10)
C12 0.0270(10) 0.0190(9) 0.0186(9) -0.0010(7) -0.0077(8) -0.0010(8)
C7 0.0311(11) 0.0231(10) 0.0169(10) 0.0005(8) -0.0003(8) -0.0021(9)
C6 0.0270(10) 0.0228(10) 0.0148(9) -0.0031(8) 0.0007(8) -0.0078(8)
C18 0.0183(9) 0.0248(10) 0.0150(9) 0.0013(7) -0.0014(7) 0.0001(8)
C13 0.0301(11) 0.0190(9) 0.0137(9) -0.0024(7) -0.0039(8) -0.0043(8)
C1 0.0195(9) 0.0248(10) 0.0227(10) -0.0049(8) -0.0021(8) 0.0017(8)
C19 0.0247(10) 0.0242(11) 0.0225(10) -0.0041(8) -0.0010(8) -0.0040(8)
C22 0.0275(11) 0.0211(10) 0.0249(10) -0.0050(8) -0.0005(9) -0.0065(8)
C15 0.0328(11) 0.0274(11) 0.0149(9) -0.0009(8) -0.0038(8) -0.0005(9)
C3 0.0195(9) 0.0244(10) 0.0241(10) -0.0020(8) -0.0044(8) -0.0020(8)
C21 0.0245(10) 0.0209(10) 0.0166(9) -0.0015(7) -0.0019(8) -0.0032(8)
F16 0.0453(14) 0.0600(18) 0.0367(14) -0.0193(12) 0.0009(11) 0.0136(12)
C2 0.0177(10) 0.0265(11) 0.0366(12) -0.0067(9) 0.0007(9) -0.0011(8)
C8 0.0230(10) 0.0199(9) 0.0168(9) -0.0025(7) -0.0030(8) -0.0021(8)
C4 0.0198(10) 0.0282(11) 0.0325(12) -0.0098(9) -0.0007(9) 0.0023(8)
C23 0.0356(12) 0.0191(10) 0.0156(9) -0.0028(7) -0.0019(8) -0.0052(9)
C9 0.0374(12) 0.0239(11) 0.0203(10) -0.0024(8) 0.0059(9) -0.0068(9)
C14 0.0239(10) 0.0304(11) 0.0251(11) -0.0041(9) -0.0057(9) 0.0052(9)
C26 0.0393(13) 0.0175(10) 0.0462(15) -0.0031(10) -0.0195(11) -0.0026(9)
C24 0.0229(11) 0.0257(11) 0.0418(13) -0.0083(10) -0.0045(10) -0.0010(9)
C20 0.0201(10) 0.0292(11) 0.0294(11) -0.0049(9) 0.0002(9) 0.0014(8)
C25 0.0415(13) 0.0233(11) 0.0219(11) -0.0076(8) 0.0022(10) -0.0067(10)
C10 0.0296(11) 0.0289(11) 0.0196(10) 0.0012(8) -0.0002(9) 0.0069(9)
C28 0.0230(11) 0.0260(12) 0.0519(15) -0.0145(11) -0.0086(11) 0.0035(9)
F11 0.089(4) 0.0240(13) 0.074(3) 0.0061(14) -0.053(3) -0.0020(15)
C5 0.0229(10) 0.0251(11) 0.0372(13) -0.0057(9) -0.0017(9) -0.0017(9)
C27 0.0322(12) 0.0249(11) 0.0500(16) -0.0039(11) -0.0149(11) 0.0048(10)
C30 0.0266(12) 0.0412(15) 0.0631(19) -0.0147(14) 0.0007(12) 0.0042(11)
C29 0.065(2) 0.0248(12) 0.0531(18) 0.0083(12) -0.0299(16) -0.0025(13)
F17 0.067(2) 0.129(3) 0.0502(18) -0.0121(19) -0.0099(16) 0.072(2)
F18 0.070(2) 0.080(3) 0.106(3) -0.031(2) 0.050(2) -0.030(2)
F10A 0.055(4) 0.034(3) 0.050(4) -0.013(3) 0.019(3) -0.024(3)
F11A 0.035(3) 0.025(2) 0.089(6) -0.023(3) -0.019(3) 0.003(2)
F12A 0.118(8) 0.035(3) 0.038(4) 0.001(2) -0.049(5) -0.019(4)
F19 0.041(2) 0.039(3) 0.045(3) 0.018(2) -0.015(2) 0.003(2)
F20 0.054(3) 0.057(3) 0.029(2) 0.010(2) 0.004(2) 0.021(3)
F21 0.221(10) 0.037(3) 0.071(4) 0.006(3) -0.104(6) -0.025(4)
F6A 0.071(10) 0.026(3) 0.033(4) 0.013(3) 0.027(5) 0.001(4)
F4A 0.090(11) 0.040(4) 0.016(3) -0.010(2) 0.012(5) -0.022(6)
F5A 0.042(4) 0.097(10) 0.046(6) 0.010(6) 0.011(3) -0.029(4)
F3A 0.028(5) 0.033(5) 0.064(8) -0.013(5) 0.016(5) -0.010(4)
F2A 0.078(3) 0.0337(9) 0.041(3) 0.0167(16) -0.022(2) -0.0195(17)
F1A 0.049(3) 0.0411(13) 0.0343(13) -0.0067(10) -0.0114(16) -0.0181(17)
F9A 0.092(10) 0.032(4) 0.021(3) -0.010(3) -0.001(5) -0.001(5)
F7A 0.038(4) 0.064(5) 0.018(4) 0.015(4) -0.001(3) 0.010(3)
F8A 0.034(4) 0.076(6) 0.020(4) 0.004(3) -0.006(3) -0.019(3)
F14A 0.101(9) 0.045(6) 0.052(6) -0.021(4) 0.045(6) -0.036(5)
F13A 0.041(4) 0.022(4) 0.053(5) -0.011(3) -0.001(4) 0.008(3)
F15A 0.058(5) 0.029(4) 0.031(4) -0.011(2) -0.008(4) -0.012(2)

loop_
_atom_type_symbol
_atom_type_description
_atom_type_scat_dispersion_real
_atom_type_scat_dispersion_imag
_atom_type_scat_source
C C 0.0181 0.0091 'International Tables Vol C Tables 4.2.6.8 and 6.1.1.4'
H H 0.0000 0.0000 'International Tables Vol C Tables 4.2.6.8 and 6.1.1.4'
F F 0.0727 0.0534 'International Tables Vol C Tables 4.2.6.8 and 6.1.1.4'
Mn Mn -0.5299 2.8052 'International Tables Vol C Tables 4.2.6.8 and 6.1.1.4'
O O 0.0492 0.0322 'International Tables Vol C Tables 4.2.6.8 and 6.1.1.4'

loop_
_exptl_crystal_face_index_h
_exptl_crystal_face_index_k
_exptl_crystal_face_index_l
_exptl_crystal_face_perp_dist
0 1 0 0.0388
0 -1 0 0.0388
1 0 0 0.0629
-1 0 0 0.0629
0 1 -1 0.0352
0 -1 1 0.0352
2 1 1 0.0511
-2 -1 -1 0.0511
-1 0 -2 0.0436
1 0 2 0.0436
0 0 1 0.0628
0 0 -1 0.0628

loop_
_geom_angle_atom_site_label_1
_geom_angle_atom_site_label_2
_geom_angle_atom_site_label_3
_geom_angle
_geom_angle_site_symmetry_1
_geom_angle_site_symmetry_3
_geom_angle_publ_flag
O8 Mn2 O5 164.42(6) . . ?
O8 Mn2 O4 115.24(5) . . ?
O8 Mn2 O9 77.14(5) . . ?
O5 Mn2 O4 76.69(5) . . ?
O5 Mn2 O9 113.61(5) . . ?
O9 Mn2 O4 92.53(5) . . ?
O6 Mn2 O8 86.62(6) . . ?
O6 Mn2 O5 82.80(5) . . ?
O6 Mn2 O4 157.57(6) . . ?
O6 Mn2 O9 87.38(6) . . ?
O7 Mn2 O8 83.18(6) . . ?
O7 Mn2 O5 87.29(6) . . ?
O7 Mn2 O4 88.70(6) . . ?
O7 Mn2 O9 158.78(6) . . ?
O7 Mn2 O6 99.41(6) . . ?
O4 Mn1 O5 75.43(5) . . ?
O3 Mn1 O5 158.65(6) . . ?
O3 Mn1 O4 84.09(5) . . ?
O1 Mn1 O5 111.40(6) . . ?
O1 Mn1 O4 171.86(6) . . ?
O1 Mn1 O3 89.52(6) . . ?
O1 Mn1 O13 84.25(6) . . ?
O2 Mn1 O5 90.09(6) . . ?
O2 Mn1 O4 99.78(6) . . ?
O2 Mn1 O3 87.45(6) . . ?
O2 Mn1 O1 84.92(6) . . ?
O2 Mn1 O13 166.75(7) . . ?
O13 Mn1 O5 86.78(6) . . ?
O13 Mn1 O4 91.89(6) . . ?
O13 Mn1 O3 100.06(6) . . ?
O9 Mn3 O8 74.26(5) . . ?
O10 Mn3 O8 156.47(6) . . ?
O10 Mn3 O9 82.96(6) . . ?
O12 Mn3 O8 117.10(6) . . ?
O12 Mn3 O9 166.40(6) . . ?
O12 Mn3 O10 86.28(7) . . ?
O12 Mn3 O14 85.50(7) . . ?
O11 Mn3 O8 85.84(6) . . ?
O11 Mn3 O9 104.65(6) . . ?
O11 Mn3 O10 94.44(7) . . ?
O11 Mn3 O12 84.41(7) . . ?
O11 Mn3 O14 157.69(7) . . ?
O14 Mn3 O8 81.15(6) . . ?
O14 Mn3 O9 89.21(6) . . ?
O14 Mn3 O10 104.70(7) . . ?
Mn2 O8 Mn3 103.78(6) . . ?
C18 O8 Mn2 129.07(13) . . ?
C18 O8 Mn3 124.90(13) . . ?
Mn2 O5 Mn1 102.64(6) . . ?
C11 O5 Mn2 130.62(13) . . ?
C11 O5 Mn1 126.63(13) . . ?
Mn1 O4 Mn2 102.80(6) . . ?
C8 O4 Mn2 129.07(13) . . ?
C8 O4 Mn1 128.04(13) . . ?
C6 O3 Mn1 125.66(13) . . ?
Mn2 O9 Mn3 103.86(6) . . ?
C21 O9 Mn2 127.60(13) . . ?
C21 O9 Mn3 128.39(13) . . ?
C1 O1 Mn1 126.59(14) . . ?
C13 O6 Mn2 128.54(14) . . ?
C16 O7 Mn2 126.80(13) . . ?
C23 O10 Mn3 128.60(14) . . ?
C3 O2 Mn1 121.76(14) . . ?
C28 O12 Mn3 127.52(17) . . ?
Mn1 O13 H13A 126(2) . . ?
Mn1 O13 H13B 128(2) . . ?
H13A O13 H13B 105(3) . . ?
C26 O11 Mn3 130.00(17) . . ?
Mn3 O14 H14A 120(2) . . ?
Mn3 O14 H14B 132(2) . . ?
H14A O14 H14B 107(3) . . ?
O7 C16 C17 129.1(2) . . ?
O7 C16 C19 113.66(18) . . ?
C17 C16 C19 117.26(19) . . ?
O5 C11 C12 124.21(19) . . ?
O5 C11 C14 117.28(18) . . ?
C12 C11 C14 118.50(18) . . ?
C16 C17 H17 117.4 . . ?
C16 C17 C18 125.1(2) . . ?
C18 C17 H17 117.4 . . ?
C11 C12 H12 117.6 . . ?
C13 C12 C11 124.74(19) . . ?
C13 C12 H12 117.6 . . ?
C6 C7 H7 117.1 . . ?
C6 C7 C8 125.8(2) . . ?
C8 C7 H7 117.1 . . ?
O3 C6 C7 129.6(2) . . ?
O3 C6 C9 113.92(19) . . ?
C7 C6 C9 116.47(19) . . ?
O8 C18 C17 123.89(19) . . ?
O8 C18 C20 117.52(19) . . ?
C17 C18 C20 118.59(19) . . ?
O6 C13 C12 128.99(19) . . ?
O6 C13 C15 113.39(19) . . ?
C12 C13 C15 117.58(19) . . ?
O1 C1 C2 124.0(2) . . ?
O1 C1 C4 117.7(2) . . ?
C2 C1 C4 118.30(19) . . ?
F12 C19 C16 110.9(2) . . ?
F12 C19 F10 104.5(3) . . ?
F10 C19 C16 113.3(2) . . ?
F11 C19 F12 110.0(3) . . ?
F11 C19 C16 111.3(2) . . ?
F11 C19 F10 106.5(3) . . ?
F10A C19 C16 114.1(3) . . ?
F10A C19 F11A 102.8(4) . . ?
F11A C19 C16 110.8(3) . . ?
F12A C19 C16 110.9(3) . . ?
F12A C19 F10A 112.5(5) . . ?
F12A C19 F11A 105.1(5) . . ?
C21 C22 H22 117.1 . . ?
C23 C22 H22 117.1 . . ?
C23 C22 C21 125.8(2) . . ?
F7 C15 C13 113.7(10) . . ?
F8 C15 F7 108.2(13) . . ?
F8 C15 F9 104.7(15) . . ?
F8 C15 C13 109.4(7) . . ?
F9 C15 F7 107.8(17) . . ?
F9 C15 C13 112.5(12) . . ?
F9A C15 C13 111.2(11) . . ?
F9A C15 F7A 105.9(15) . . ?
F9A C15 F8A 110.0(14) . . ?
F7A C15 C13 112.9(7) . . ?
F8A C15 C13 111.5(5) . . ?
F8A C15 F7A 104.9(10) . . ?
O2 C3 C2 129.4(2) . . ?
O2 C3 C5 112.33(19) . . ?
C2 C3 C5 118.3(2) . . ?
O9 C21 C22 124.1(2) . . ?
O9 C21 C24 117.68(19) . . ?
C22 C21 C24 118.2(2) . . ?
C1 C2 H2 118.0 . . ?
C3 C2 C1 124.0(2) . . ?
C3 C2 H2 118.0 . . ?
O4 C8 C7 124.50(19) . . ?
O4 C8 C10 117.55(18) . . ?
C7 C8 C10 117.95(19) . . ?
C1 C4 H4A 109.5 . . ?
C1 C4 H4B 109.5 . . ?
C1 C4 H4C 109.5 . . ?
H4A C4 H4B 109.5 . . ?
H4A C4 H4C 109.5 . . ?
H4B C4 H4C 109.5 . . ?
O10 C23 C22 129.1(2) . . ?
O10 C23 C25 115.4(2) . . ?
C22 C23 C25 115.5(2) . . ?
F4 C9 C6 109.1(9) . . ?
F6 C9 F4 107.7(13) . . ?
F6 C9 F5 105.7(10) . . ?
F6 C9 C6 115.8(9) . . ?
F5 C9 F4 106.1(10) . . ?
F5 C9 C6 111.9(6) . . ?
F6A C9 C6 112.0(10) . . ?
F4A C9 C6 112.2(11) . . ?
F4A C9 F6A 106.6(15) . . ?
F4A C9 F5A 108.9(13) . . ?
F5A C9 C6 109.6(9) . . ?
F5A C9 F6A 107.3(12) . . ?
C11 C14 H14C 109.5 . . ?
C11 C14 H14D 109.5 . . ?
C11 C14 H14E 109.5 . . ?
H14C C14 H14D 109.5 . . ?
H14C C14 H14E 109.5 . . ?
H14D C14 H14E 109.5 . . ?
O11 C26 C27 126.0(2) . . ?
O11 C26 C29 114.9(3) . . ?
C27 C26 C29 119.2(2) . . ?
C21 C24 H24A 109.5 . . ?
C21 C24 H24B 109.5 . . ?
C21 C24 H24C 109.5 . . ?
H24A C24 H24B 109.5 . . ?
H24A C24 H24C 109.5 . . ?
H24B C24 H24C 109.5 . . ?
C18 C20 H20A 109.5 . . ?
C18 C20 H20B 109.5 . . ?
C18 C20 H20C 109.5 . . ?
H20A C20 H20B 109.5 . . ?
H20A C20 H20C 109.5 . . ?
H20B C20 H20C 109.5 . . ?
F14 C25 F15 104.1(13) . . ?
F14 C25 C23 111.5(4) . . ?
F13 C25 F14 108.3(10) . . ?
F13 C25 F15 107.4(12) . . ?
F13 C25 C23 114.5(9) . . ?
F15 C25 C23 110.4(8) . . ?
F14A C25 C23 110.8(6) . . ?
F14A C25 F13A 108.1(11) . . ?
F14A C25 F15A 108.2(9) . . ?
F13A C25 C23 111.5(8) . . ?
F15A C25 C23 110.4(7) . . ?
F15A C25 F13A 107.8(11) . . ?
C8 C10 H10A 109.5 . . ?
C8 C10 H10B 109.5 . . ?
C8 C10 H10C 109.5 . . ?
H10A C10 H10B 109.5 . . ?
H10A C10 H10C 109.5 . . ?
H10B C10 H10C 109.5 . . ?
O12 C28 C27 128.1(2) . . ?
O12 C28 C30 114.1(3) . . ?
C27 C28 C30 117.8(2) . . ?
F1 C5 C3 110.1(3) . . ?
F2 C5 F1 106.1(4) . . ?
F2 C5 F3 110.4(4) . . ?
F2 C5 C3 111.6(4) . . ?
F3 C5 F1 104.1(3) . . ?
F3 C5 C3 113.9(2) . . ?
F3A C5 C3 112.6(6) . . ?
F2A C5 C3 106.0(16) . . ?
F2A C5 F3A 97.7(13) . . ?
F1A C5 C3 118.4(7) . . ?
F1A C5 F3A 109.0(8) . . ?
F1A C5 F2A 111.1(18) . . ?
C26 C27 H27 118.1 . . ?
C28 C27 C26 123.7(2) . . ?
C28 C27 H27 118.1 . . ?
F16 C30 C28 112.2(2) . . ?
F16 C30 F17 107.0(3) . . ?
F16 C30 F18 110.5(4) . . ?
C28 C30 H30A 109.5 . . ?
C28 C30 H30B 109.5 . . ?
C28 C30 H30C 109.5 . . ?
H30A C30 H30B 109.5 . . ?
H30A C30 H30C 109.5 . . ?
H30B C30 H30C 109.5 . . ?
F17 C30 C28 111.0(3) . . ?
F18 C30 C28 109.1(3) . . ?
F18 C30 F17 107.0(4) . . ?
C26 C29 H29A 109.5 . . ?
C26 C29 H29B 109.5 . . ?
C26 C29 H29C 109.5 . . ?
H29A C29 H29B 109.5 . . ?
H29A C29 H29C 109.5 . . ?
H29B C29 H29C 109.5 . . ?
F19 C29 C26 104.4(3) . . ?
F20 C29 C26 105.0(3) . . ?
F20 C29 F19 105.6(4) . . ?
F21 C29 C26 108.6(4) . . ?
F21 C29 F19 108.8(5) . . ?
F21 C29 F20 122.9(7) . . ?

loop_
_geom_bond_atom_site_label_1
_geom_bond_atom_site_label_2
_geom_bond_distance
_geom_bond_site_symmetry_2
_geom_bond_publ_flag
Mn2 O8 2.1799(14) . ?
Mn2 O5 2.1860(14) . ?
Mn2 O4 2.2308(14) . ?
Mn2 O9 2.2215(14) . ?
Mn2 O6 2.1492(14) . ?
Mn2 O7 2.1446(15) . ?
Mn1 O5 2.2644(14) . ?
Mn1 O4 2.2150(14) . ?
Mn1 O3 2.1639(15) . ?
Mn1 O1 2.1246(15) . ?
Mn1 O2 2.1048(16) . ?
Mn1 O13 2.1313(16) . ?
Mn3 O8 2.2944(15) . ?
Mn3 O9 2.2513(14) . ?
Mn3 O10 2.1399(16) . ?
Mn3 O12 2.1344(16) . ?
Mn3 O11 2.1061(16) . ?
Mn3 O14 2.1370(16) . ?
O8 C18 1.274(3) . ?
O5 C11 1.277(2) . ?
O4 C8 1.283(3) . ?
O3 C6 1.258(3) . ?
O9 C21 1.283(3) . ?
O1 C1 1.249(3) . ?
O6 C13 1.268(3) . ?
O7 C16 1.260(3) . ?
F14 C25 1.332(7) . ?
O10 C23 1.259(3) . ?
F7 C15 1.339(11) . ?
O2 C3 1.264(3) . ?
O12 C28 1.257(3) . ?
F8 C15 1.309(9) . ?
F4 C9 1.329(9) . ?
F13 C25 1.294(10) . ?
F6 C9 1.324(10) . ?
O13 H13A 0.833(18) . ?
O13 H13B 0.820(18) . ?
O11 C26 1.256(3) . ?
O14 H14A 0.839(18) . ?
O14 H14B 0.824(18) . ?
F9 C15 1.329(11) . ?
F1 C5 1.365(5) . ?
F15 C25 1.347(11) . ?
F2 C5 1.321(5) . ?
F5 C9 1.327(8) . ?
F3 C5 1.330(4) . ?
F12 C19 1.318(4) . ?
C16 C17 1.380(3) . ?
C16 C19 1.538(3) . ?
C11 C12 1.409(3) . ?
C11 C14 1.503(3) . ?
C17 H17 0.9500 . ?
C17 C18 1.407(3) . ?
F10 C19 1.360(3) . ?
C12 H12 0.9500 . ?
C12 C13 1.378(3) . ?
C7 H7 0.9500 . ?
C7 C6 1.390(3) . ?
C7 C8 1.404(3) . ?
C6 C9 1.542(3) . ?
C18 C20 1.501(3) . ?
C13 C15 1.536(3) . ?
C1 C2 1.424(3) . ?
C1 C4 1.508(3) . ?
C19 F11 1.278(3) . ?
C19 F10A 1.296(5) . ?
C19 F11A 1.390(5) . ?
C19 F12A 1.267(6) . ?
C22 H22 0.9500 . ?
C22 C21 1.399(3) . ?
C22 C23 1.386(3) . ?
C15 F9A 1.318(10) . ?
C15 F7A 1.330(8) . ?
C15 F8A 1.318(8) . ?
C3 C2 1.376(3) . ?
C3 C5 1.532(3) . ?
C21 C24 1.495(3) . ?
F16 C30 1.251(4) . ?
C2 H2 0.9500 . ?
C8 C10 1.496(3) . ?
C4 H4A 0.9800 . ?
C4 H4B 0.9800 . ?
C4 H4C 0.9800 . ?
C23 C25 1.545(3) . ?
C9 F6A 1.332(10) . ?
C9 F4A 1.317(11) . ?
C9 F5A 1.319(11) . ?
C14 H14C 0.9800 . ?
C14 H14D 0.9800 . ?
C14 H14E 0.9800 . ?
C26 C27 1.401(4) . ?
C26 C29 1.522(4) . ?
C24 H24A 0.9800 . ?
C24 H24B 0.9800 . ?
C24 H24C 0.9800 . ?
C20 H20A 0.9800 . ?
C20 H20B 0.9800 . ?
C20 H20C 0.9800 . ?
C25 F14A 1.321(9) . ?
C25 F13A 1.328(8) . ?
C25 F15A 1.326(10) . ?
C10 H10A 0.9800 . ?
C10 H10B 0.9800 . ?
C10 H10C 0.9800 . ?
C28 C27 1.389(4) . ?
C28 C30 1.527(4) . ?
C5 F3A 1.368(10) . ?
C5 F2A 1.300(16) . ?
C5 F1A 1.219(12) . ?
C27 H27 0.9500 . ?
C30 H30A 0.9800 . ?
C30 H30B 0.9800 . ?
C30 H30C 0.9800 . ?
C30 F17 1.379(4) . ?
C30 F18 1.278(5) . ?
C29 H29A 0.9800 . ?
C29 H29B 0.9800 . ?
C29 H29C 0.9800 . ?
C29 F19 1.416(6) . ?
C29 F20 1.264(7) . ?
C29 F21 1.179(6) . ?

loop_
_geom_hbond_atom_site_label_D
_geom_hbond_atom_site_label_H
_geom_hbond_atom_site_label_A
_geom_hbond_distance_DH
_geom_hbond_distance_HA
_geom_hbond_distance_DA
_geom_hbond_angle_DHA
_geom_hbond_site_symmetry_A
_geom_hbond_publ_flag
O13 H13A O7 0.833(18) 2.11(3) 2.799(2) 140(3) . yes
O13 H13B O3 0.820(18) 2.05(2) 2.825(2) 157(3) 2_656 yes
O14 H14A O6 0.839(18) 2.05(2) 2.818(2) 153(3) . yes
O14 H14B O10 0.824(18) 2.04(2) 2.838(2) 164(3) 2_567 yes
O14 H14B F13 0.824(18) 2.56(4) 3.04(2) 118(3) 2_567 yes

loop_
_geom_torsion_atom_site_label_1
_geom_torsion_atom_site_label_2
_geom_torsion_atom_site_label_3
_geom_torsion_atom_site_label_4
_geom_torsion
_geom_torsion_site_symmetry_1
_geom_torsion_site_symmetry_2
_geom_torsion_site_symmetry_3
_geom_torsion_site_symmetry_4
_geom_torsion_publ_flag
Mn2 O8 C18 C17 -13.3(3) . . . . ?
Mn2 O8 C18 C20 166.10(14) . . . . ?
Mn2 O5 C11 C12 -2.0(3) . . . . ?
Mn2 O5 C11 C14 177.17(14) . . . . ?
Mn2 O4 C8 C7 175.79(16) . . . . ?
Mn2 O4 C8 C10 -3.4(3) . . . . ?
Mn2 O9 C21 C22 175.38(15) . . . . ?
Mn2 O9 C21 C24 -4.5(3) . . . . ?
Mn2 O6 C13 C12 3.1(3) . . . . ?
Mn2 O6 C13 C15 -174.49(14) . . . . ?
Mn2 O7 C16 C17 12.4(3) . . . . ?
Mn2 O7 C16 C19 -168.29(13) . . . . ?
Mn1 O5 C11 C12 -177.45(15) . . . . ?
Mn1 O5 C11 C14 1.7(3) . . . . ?
Mn1 O4 C8 C7 -0.3(3) . . . . ?
Mn1 O4 C8 C10 -179.56(14) . . . . ?
Mn1 O3 C6 C7 -15.8(3) . . . . ?
Mn1 O3 C6 C9 167.14(14) . . . . ?
Mn1 O1 C1 C2 16.8(3) . . . . ?
Mn1 O1 C1 C4 -163.68(15) . . . . ?
Mn1 O2 C3 C2 -25.1(3) . . . . ?
Mn1 O2 C3 C5 153.46(15) . . . . ?
Mn3 O8 C18 C17 -173.39(15) . . . . ?
Mn3 O8 C18 C20 6.0(2) . . . . ?
Mn3 O9 C21 C22 -9.7(3) . . . . ?
Mn3 O9 C21 C24 170.39(15) . . . . ?
Mn3 O10 C23 C22 -10.0(3) . . . . ?
Mn3 O10 C23 C25 172.86(14) . . . . ?
Mn3 O12 C28 C27 5.3(4) . . . . ?
Mn3 O12 C28 C30 -175.99(17) . . . . ?
Mn3 O11 C26 C27 -4.6(4) . . . . ?
Mn3 O11 C26 C29 175.73(17) . . . . ?
O5 C11 C12 C13 3.0(3) . . . . ?
O3 C6 C9 F4 83.5(11) . . . . ?
O3 C6 C9 F6 -154.9(11) . . . . ?
O3 C6 C9 F5 -33.7(9) . . . . ?
O3 C6 C9 F6A -170.2(18) . . . . ?
O3 C6 C9 F4A 70.0(16) . . . . ?
O3 C6 C9 F5A -51.2(19) . . . . ?
O1 C1 C2 C3 3.7(4) . . . . ?
O6 C13 C15 F7 -160.1(17) . . . . ?
O6 C13 C15 F8 78.8(11) . . . . ?
O6 C13 C15 F9 -37.2(18) . . . . ?
O6 C13 C15 F9A -50.2(16) . . . . ?
O6 C13 C15 F7A -169.2(13) . . . . ?
O6 C13 C15 F8A 73.0(7) . . . . ?
O7 C16 C17 C18 -0.4(4) . . . . ?
O7 C16 C19 F12 -52.8(3) . . . . ?
O7 C16 C19 F10 -169.9(3) . . . . ?
O7 C16 C19 F11 70.1(4) . . . . ?
O7 C16 C19 F10A 140.2(5) . . . . ?
O7 C16 C19 F11A 24.7(5) . . . . ?
O7 C16 C19 F12A -91.6(7) . . . . ?
O10 C23 C25 F14 -130.9(4) . . . . ?
O10 C23 C25 F13 -7.5(14) . . . . ?
O10 C23 C25 F15 113.9(16) . . . . ?
O10 C23 C25 F14A -136.8(11) . . . . ?
O10 C23 C25 F13A -16.4(10) . . . . ?
O10 C23 C25 F15A 103.3(7) . . . . ?
O2 C3 C2 C1 1.4(4) . . . . ?
O2 C3 C5 F1 44.1(4) . . . . ?
O2 C3 C5 F2 -73.5(4) . . . . ?
O2 C3 C5 F3 160.6(6) . . . . ?
O2 C3 C5 F3A -165.1(12) . . . . ?
O2 C3 C5 F2A -59.3(14) . . . . ?
O2 C3 C5 F1A 66.2(11) . . . . ?
O12 C28 C27 C26 -2.2(4) . . . . ?
O12 C28 C30 F16 52.4(4) . . . . ?
O12 C28 C30 F17 172.1(3) . . . . ?
O12 C28 C30 F18 -70.3(4) . . . . ?
O11 C26 C27 C28 1.7(4) . . . . ?
O11 C26 C29 F19 -162.0(3) . . . . ?
O11 C26 C29 F20 -51.1(4) . . . . ?
O11 C26 C29 F21 82.0(6) . . . . ?
C16 C17 C18 O8 0.8(3) . . . . ?
C16 C17 C18 C20 -178.6(2) . . . . ?
C11 C12 C13 O6 -3.8(4) . . . . ?
C11 C12 C13 C15 173.8(2) . . . . ?
C17 C16 C19 F12 126.6(3) . . . . ?
C17 C16 C19 F10 9.5(3) . . . . ?
C17 C16 C19 F11 -110.5(4) . . . . ?
C17 C16 C19 F10A -40.4(5) . . . . ?
C17 C16 C19 F11A -155.9(5) . . . . ?
C17 C16 C19 F12A 87.8(7) . . . . ?
C12 C13 C15 F7 22.0(17) . . . . ?
C12 C13 C15 F8 -99.1(11) . . . . ?
C12 C13 C15 F9 144.9(18) . . . . ?
C12 C13 C15 F9A 131.9(16) . . . . ?
C12 C13 C15 F7A 12.9(13) . . . . ?
C12 C13 C15 F8A -104.9(7) . . . . ?
C7 C6 C9 F4 -94.0(11) . . . . ?
C7 C6 C9 F6 27.6(11) . . . . ?
C7 C6 C9 F5 148.8(8) . . . . ?
C7 C6 C9 F6A 12.4(18) . . . . ?
C7 C6 C9 F4A -107.5(16) . . . . ?
C7 C6 C9 F5A 131.3(19) . . . . ?
C6 C7 C8 O4 8.1(4) . . . . ?
C6 C7 C8 C10 -172.6(2) . . . . ?
C19 C16 C17 C18 -179.76(19) . . . . ?
C22 C23 C25 F14 51.6(5) . . . . ?
C22 C23 C25 F13 175.0(14) . . . . ?
C22 C23 C25 F15 -63.7(16) . . . . ?
C22 C23 C25 F14A 45.6(11) . . . . ?
C22 C23 C25 F13A 166.0(10) . . . . ?
C22 C23 C25 F15A -74.2(7) . . . . ?
C21 C22 C23 O10 1.9(4) . . . . ?
C21 C22 C23 C25 179.1(2) . . . . ?
C2 C3 C5 F1 -137.2(4) . . . . ?
C2 C3 C5 F2 105.2(4) . . . . ?
C2 C3 C5 F3 -20.7(6) . . . . ?
C2 C3 C5 F3A 13.7(12) . . . . ?
C2 C3 C5 F2A 119.4(14) . . . . ?
C2 C3 C5 F1A -115.1(11) . . . . ?
C8 C7 C6 O3 0.8(4) . . . . ?
C8 C7 C6 C9 177.8(2) . . . . ?
C4 C1 C2 C3 -175.8(2) . . . . ?
C23 C22 C21 O9 8.7(4) . . . . ?
C23 C22 C21 C24 -171.4(2) . . . . ?
C14 C11 C12 C13 -176.1(2) . . . . ?
C5 C3 C2 C1 -177.1(2) . . . . ?
C27 C26 C29 F19 18.3(4) . . . . ?
C27 C26 C29 F20 129.2(4) . . . . ?
C27 C26 C29 F21 -97.7(6) . . . . ?
C27 C28 C30 F16 -128.7(3) . . . . ?
C27 C28 C30 F17 -9.0(4) . . . . ?
C27 C28 C30 F18 108.6(4) . . . . ?
C30 C28 C27 C26 179.1(2) . . . . ?
C29 C26 C27 C28 -178.7(2) . . . . ?

loop_
_exptl_oxdiff_crystal_face_indexfrac_h
_exptl_oxdiff_crystal_face_indexfrac_k
_exptl_oxdiff_crystal_face_indexfrac_l
_exptl_oxdiff_crystal_face_x
_exptl_oxdiff_crystal_face_y
_exptl_oxdiff_crystal_face_z
0.0000 0.9998 0.0001 -0.0355 0.1075 0.0730
-0.0000 -0.9998 -0.0001 0.0355 -0.1075 -0.0730
0.9994 -0.0005 -0.0017 -0.1181 0.0044 -0.0882
-0.9994 0.0005 0.0017 0.1181 -0.0044 0.0882
-0.0005 0.9995 -1.0000 -0.0995 0.0599 0.1216
0.0005 -0.9995 1.0000 0.0995 -0.0599 -0.1216
1.9993 0.9993 0.9969 -0.2077 0.1639 -0.1520
-1.9993 -0.9993 -0.9969 0.2077 -0.1639 0.1520
-1.0004 -0.0003 -1.9986 -0.0098 -0.0996 0.1854
1.0004 0.0003 1.9986 0.0098 0.0996 -0.1854
0.0005 0.0004 1.0001 0.0640 0.0476 -0.0486
-0.0005 -0.0004 -1.0001 -0.0640 -0.0476 0.0486
